data_2217547
loop_
_publ_author_name
'Wang, Ji-Kui'
'Wang, Hai-Bo'
'Wu, Cong-Ren'
'Wang, Jin-Tang'

_publ_section_title
;
 6,10,16,19-Tetraoxatrispiro[4.2.2.4.2.2]nonadecane
;
_journal_coeditor_code HK2414
_journal_issue 2
_journal_name_full 'Acta Crystallographica Section E'
_journal_page_first o498
_journal_page_last o498
_journal_paper_doi 10.1107/S1600536808001785
_journal_volume 64
_journal_year 2008
_chemical_formula_iupac 'C15 H24 O4'
_chemical_formula_moiety 'C15 H24 O4'
_chemical_formula_sum 'C15 H24 O4'
_chemical_formula_weight 268.34
_chemical_melting_point 401
_chemical_name_systematic
;
6,10,16,19-Tetraoxatrispiro[4.2.2.4.2.2]nonadecane
;
_space_group_IT_number 15
_symmetry_cell_setting monoclinic
_symmetry_space_group_name_Hall '-C 2yc'
_symmetry_space_group_name_H-M 'C 1 2/c 1'
_atom_sites_solution_hydrogens geom
_atom_sites_solution_primary direct
_atom_sites_solution_secondary difmap
_audit_creation_method SHELXL-97
_cell_angle_alpha 90
_cell_angle_beta 90.22(3)
_cell_angle_gamma 90
_cell_formula_units_Z 4
_cell_length_a 25.605(5)
_cell_length_b 5.5820(11)
_cell_length_c 10.337(2)
_cell_measurement_reflns_used 25
_cell_measurement_temperature 294(2)
_cell_measurement_theta_max 13
_cell_measurement_theta_min 10
_cell_volume 1477.4(5)
_computing_cell_refinement 'CAD-4 Software (Enraf--Nonius, 1989)'
_computing_data_collection 'CAD-4 Software (Enraf--Nonius, 1989)'
_computing_data_reduction 'X-CAD4 (Harms & Wocadlo, 1995)'
_computing_molecular_graphics 'SHELXTL (Sheldrick, 2008)'
_computing_publication_material 'PLATON (Spek, 2003)'
_computing_structure_refinement 'SHELXL97 (Sheldrick, 2008)'
_computing_structure_solution 'SHELXS97 (Sheldrick, 2008)'
_diffrn_ambient_temperature 294(2)
_diffrn_measured_fraction_theta_full 0.998
_diffrn_measured_fraction_theta_max 0.998
_diffrn_measurement_device_type 'Enraf--Nonius CAD-4'
_diffrn_measurement_method \w/2\q
_diffrn_radiation_monochromator graphite
_diffrn_radiation_source 'fine-focus sealed tube'
_diffrn_radiation_type MoK\a
_diffrn_radiation_wavelength 0.71073
_diffrn_reflns_av_R_equivalents 0.0502
_diffrn_reflns_av_sigmaI/netI 0.0464
_diffrn_reflns_limit_h_max 31
_diffrn_reflns_limit_h_min -31
_diffrn_reflns_limit_k_max 6
_diffrn_reflns_limit_k_min 0
_diffrn_reflns_limit_l_max 12
_diffrn_reflns_limit_l_min 0
_diffrn_reflns_number 1547
_diffrn_reflns_theta_full 26.04
_diffrn_reflns_theta_max 26.03
_diffrn_reflns_theta_min 1.59
_diffrn_standards_decay_% 0
_diffrn_standards_interval_time 120
_diffrn_standards_number 3
_exptl_absorpt_coefficient_mu 0.086
_exptl_absorpt_correction_T_max 0.9815
_exptl_absorpt_correction_T_min 0.9647
_exptl_absorpt_correction_type psi-scan
_exptl_absorpt_process_details '(North <i>et al.</i>,  1968)'
_exptl_crystal_colour colorless
_exptl_crystal_density_diffrn 1.206
_exptl_crystal_density_method 'not measured'
_exptl_crystal_description block
_exptl_crystal_F_000 584
_exptl_crystal_size_max 0.30
_exptl_crystal_size_mid 0.20
_exptl_crystal_size_min 0.10
_refine_diff_density_max 0.262
_refine_diff_density_min -0.215
_refine_ls_extinction_method none
_refine_ls_goodness_of_fit_ref 0.931
_refine_ls_hydrogen_treatment constr
_refine_ls_matrix_type full
_refine_ls_number_parameters 87
_refine_ls_number_reflns 1457
_refine_ls_number_restraints 0
_refine_ls_restrained_S_all 0.931
_refine_ls_R_factor_all 0.1155
_refine_ls_R_factor_gt 0.0674
_refine_ls_shift/su_max 0.000
_refine_ls_shift/su_mean 0.000
_refine_ls_structure_factor_coef Fsqd
_refine_ls_weighting_details 'calc w=1/[\s^2^(Fo^2^)+(0.06P)^2^+4.5P] where P=(Fo^2^+2Fc^2^)/3'
_refine_ls_weighting_scheme calc
_refine_ls_wR_factor_gt 0.1434
_refine_ls_wR_factor_ref 0.1734
_reflns_number_gt 864
_reflns_number_total 1457
_reflns_threshold_expression I>2\s(I)
_cod_data_source_file hk2414.cif
_cod_data_source_block I
_cod_original_sg_symbol_H-M 'C 2/c'
_cod_database_code 2217547
_cod_database_fobs_code 2217547

loop_
_symmetry_equiv_pos_as_xyz
'x, y, z'
'-x, y, -z+1/2'
'x+1/2, y+1/2, z'
'-x+1/2, y+1/2, -z+1/2'
'-x, -y, -z'
'x, -y, z-1/2'
'-x+1/2, -y+1/2, -z'
'x+1/2, -y+1/2, z-1/2'

loop_
_atom_site_type_symbol
_atom_site_label
_atom_site_fract_x
_atom_site_fract_y
_atom_site_fract_z
_atom_site_U_iso_or_equiv
_atom_site_adp_type
_atom_site_calc_flag
_atom_site_refinement_flags
_atom_site_occupancy
O O1 0.43380(7) 0.3857(4) 0.41870(16) 0.0381(5) Uani d . 1
O O2 0.42692(7) 0.0861(3) 0.26166(16) 0.0324(5) Uani d . 1
C C1 0.30826(17) 0.3438(9) 0.3294(5) 0.0889(15) Uani d . 1
H H1A 0.2819 0.3125 0.2638 0.107 Uiso calc R 1
H H1B 0.2974 0.4816 0.3797 0.107 Uiso calc R 1
C C2 0.31481(15) 0.1237(9) 0.4179(4) 0.0803(13) Uani d . 1
H H2A 0.2973 0.1514 0.4996 0.096 Uiso calc R 1
H H2B 0.2993 -0.0159 0.3773 0.096 Uiso calc R 1
C C3 0.36848(12) 0.0842(7) 0.4393(3) 0.0503(9) Uani d . 1
H H3A 0.3768 -0.0835 0.4262 0.060 Uiso calc R 1
H H3B 0.3777 0.1271 0.5274 0.060 Uiso calc R 1
C C4 0.35773(13) 0.3897(7) 0.2697(3) 0.0567(10) Uani d . 1
H H4A 0.3662 0.5588 0.2750 0.068 Uiso calc R 1
H H4B 0.3567 0.3436 0.1792 0.068 Uiso calc R 1
C C5 0.39900(11) 0.2397(5) 0.3435(3) 0.0336(7) Uani d . 1
C C6 0.46853(11) 0.5234(5) 0.3396(2) 0.0342(7) Uani d . 1
H H6A 0.4922 0.6138 0.3945 0.041 Uiso calc R 1
H H6B 0.4484 0.6366 0.2884 0.041 Uiso calc R 1
C C7 0.5000 0.3637(7) 0.2500 0.0278(8) Uani d S 1
C C8 0.46173(10) 0.2072(5) 0.1738(2) 0.0337(7) Uani d . 1
H H8A 0.4417 0.3060 0.1145 0.040 Uiso calc R 1
H H8B 0.4809 0.0901 0.1235 0.040 Uiso calc R 1

loop_
_atom_site_aniso_label
_atom_site_aniso_U_11
_atom_site_aniso_U_22
_atom_site_aniso_U_33
_atom_site_aniso_U_12
_atom_site_aniso_U_13
_atom_site_aniso_U_23
O1 0.0461(12) 0.0405(12) 0.0275(9) 0.0017(10) -0.0016(8) -0.0038(9)
O2 0.0368(10) 0.0236(10) 0.0368(10) -0.0008(9) 0.0005(8) -0.0038(8)
C1 0.076(3) 0.098(4) 0.093(3) 0.005(3) -0.001(2) 0.016(3)
C2 0.069(3) 0.089(3) 0.083(3) -0.005(3) 0.006(2) 0.009(3)
C3 0.052(2) 0.053(2) 0.0460(17) -0.0121(17) 0.0100(15) -0.0008(16)
C4 0.057(2) 0.052(2) 0.061(2) 0.0252(18) -0.0165(17) -0.0025(17)
C5 0.0338(14) 0.0256(15) 0.0413(15) 0.0057(12) -0.0035(12) -0.0032(12)
C6 0.0469(16) 0.0252(15) 0.0306(13) -0.0021(13) -0.0012(12) -0.0044(11)
C7 0.040(2) 0.023(2) 0.0204(16) 0.000 -0.0036(15) 0.000
C8 0.0393(15) 0.0322(16) 0.0296(13) -0.0017(13) -0.0019(12) -0.0004(12)

loop_
_atom_type_symbol
_atom_type_description
_atom_type_scat_dispersion_real
_atom_type_scat_dispersion_imag
_atom_type_scat_source
C C 0.0033 0.0016 'International Tables Vol C Tables 4.2.6.8 and 6.1.1.4'
H H 0.0000 0.0000 'International Tables Vol C Tables 4.2.6.8 and 6.1.1.4'
O O 0.0106 0.0060 'International Tables Vol C Tables 4.2.6.8 and 6.1.1.4'

loop_
_geom_angle_atom_site_label_1
_geom_angle_atom_site_label_2
_geom_angle_atom_site_label_3
_geom_angle_site_symmetry_1
_geom_angle_site_symmetry_3
_geom_angle
C5 O1 C6 . . 112.37(19)
C5 O2 C8 . . 114.2(2)
C4 C1 C2 . . 107.7(4)
C4 C1 H1A . . 110.2
C2 C1 H1A . . 110.2
C4 C1 H1B . . 110.2
C2 C1 H1B . . 110.2
H1A C1 H1B . . 108.5
C3 C2 C1 . . 108.8(4)
C3 C2 H2A . . 109.9
C1 C2 H2A . . 109.9
C3 C2 H2B . . 109.9
C1 C2 H2B . . 109.9
H2A C2 H2B . . 108.3
C2 C3 C5 . . 108.0(3)
C2 C3 H3A . . 110.1
C5 C3 H3A . . 110.1
C2 C3 H3B . . 110.1
C5 C3 H3B . . 110.1
H3A C3 H3B . . 108.4
C1 C4 C5 . . 107.1(3)
C1 C4 H4A . . 110.3
C5 C4 H4A . . 110.3
C1 C4 H4B . . 110.3
C5 C4 H4B . . 110.3
H4A C4 H4B . . 108.6
O2 C5 O1 . . 110.9(2)
O2 C5 C3 . . 107.8(2)
O1 C5 C3 . . 106.8(2)
O2 C5 C4 . . 112.5(2)
O1 C5 C4 . . 112.4(2)
C3 C5 C4 . . 106.0(3)
O1 C6 C7 . . 111.4(2)
O1 C6 H6A . . 109.4
C7 C6 H6A . . 109.4
O1 C6 H6B . . 109.4
C7 C6 H6B . . 109.4
H6A C6 H6B . . 108.0
C6 C7 C6 . 2_655 108.1(3)
C6 C7 C8 . . 107.99(15)
C6 C7 C8 2_655 . 111.22(14)
C6 C7 C8 . 2_655 111.22(14)
C6 C7 C8 2_655 2_655 107.99(15)
C8 C7 C8 . 2_655 110.3(3)
O2 C8 C7 . . 109.86(18)
O2 C8 H8A . . 109.7
C7 C8 H8A . . 109.7
O2 C8 H8B . . 109.7
C7 C8 H8B . . 109.7
H8A C8 H8B . . 108.2

loop_
_geom_bond_atom_site_label_1
_geom_bond_atom_site_label_2
_geom_bond_site_symmetry_2
_geom_bond_distance
O1 C5 . 1.434(3)
O1 C6 . 1.434(3)
O2 C5 . 1.402(3)
O2 C8 . 1.443(3)
C1 C4 . 1.434(5)
C1 C2 . 1.540(6)
C1 H1A . 0.9700
C1 H1B . 0.9700
C2 C3 . 1.408(5)
C2 H2A . 0.9700
C2 H2B . 0.9700
C3 C5 . 1.533(4)
C3 H3A . 0.9700
C3 H3B . 0.9700
C4 C5 . 1.547(4)
C4 H4A . 0.9700
C4 H4B . 0.9700
C6 C7 . 1.519(3)
C6 H6A . 0.9700
C6 H6B . 0.9700
C7 C6 2_655 1.519(3)
C7 C8 . 1.529(3)
C7 C8 2_655 1.529(3)
C8 H8A . 0.9700
C8 H8B . 0.9700

loop_
_geom_hbond_atom_site_label_D
_geom_hbond_atom_site_label_H
_geom_hbond_atom_site_label_A
_geom_hbond_site_symmetry_A
_geom_hbond_distance_DH
_geom_hbond_distance_HA
_geom_hbond_distance_DA
_geom_hbond_angle_DHA
_geom_hbond_publ_flag
C6 H6B O2 1_565 0.97 2.58 3.413(4) 143.00 yes
